data_4000628
_journal_name_full 'Chemistry of Materials'
_journal_paper_doi 10.1021/cm051137x
_journal_year 2005
_chemical_formula_sum 'C38 H80 F6 I6 N5 O4 Pr S2'
_chemical_formula_weight 1751.50
_space_group_IT_number 96
_symmetry_cell_setting tetragonal
_symmetry_space_group_name_Hall 'P 4nw 2abw'
_symmetry_space_group_name_H-M 'P 43 21 2'
_cell_angle_alpha 90.00
_cell_angle_beta 90.00
_cell_angle_gamma 90.00
_cell_formula_units_Z 4
_cell_length_a 14.648(2)
_cell_length_b 14.648(2)
_cell_length_c 28.469(5)
_cell_measurement_temperature 173(2)
_cell_volume 6108.4(16)
_diffrn_ambient_temperature 173(2)
_exptl_crystal_density_diffrn 1.905
_cod_depositor_comments
;
The following automatic conversions were performed:
'_symmetry_cell_setting' value 'Tetragonal' changed to 'tetragonal'
according to '/home/saulius/struct/CIF-dictionaries/cif_core.dic'
dictionary named 'cif_core.dic' version 2.4.1 from 2010-06-29.

Automatic conversion script
Id: cif_fix_enum 1527 2010-12-29 10:47:43Z saulius 
;
_cod_original_sg_symbol_H-M 'P ? ?'
_cod_database_code 4000628

loop_
_symmetry_equiv_pos_as_xyz
'x, y, z'
'-y+1/2, x+1/2, z+3/4'
'-x, -y, z+1/2'
'y+1/2, -x+1/2, z+1/4'
'x+1/2, -y+1/2, -z+1/4'
'-x+1/2, y+1/2, -z+3/4'
'y, x, -z'
'-y, -x, -z+1/2'

loop_
_atom_site_label
_atom_site_type_symbol
_atom_site_fract_x
_atom_site_fract_y
_atom_site_fract_z
_atom_site_U_iso_or_equiv
_atom_site_adp_type
_atom_site_occupancy
_atom_site_symmetry_multiplicity
_atom_site_calc_flag
_atom_site_refinement_flags
_atom_site_disorder_assembly
_atom_site_disorder_group
Pr1 Pr 0.76389(4) 0.76389(4) 0.5000 0.0475(2) Uani 1 2 d S . .
I1 I 0.77258(6) 0.97391(5) 0.52358(3) 0.0624(2) Uani 1 1 d . . .
S1 S 1.1496(7) 0.7644(10) 0.2116(5) 0.141(4) Uani 0.50 1 d PD A 1
O1 O 1.137(3) 0.671(2) 0.226(2) 0.32(5) Uani 0.50 1 d PD . .
I2 I 0.73105(6) 0.80280(5) 0.39363(2) 0.0589(2) Uani 1 1 d . . .
S2 S 1.2045(9) 0.7035(10) 0.2341(5) 0.131(4) Uani 0.50 1 d PD A .
O2 O 1.072(2) 0.792(3) 0.185(2) 0.21(2) Uani 0.50 1 d PD . .
I3 I 0.76652(6) 0.55286(5) 0.48729(3) 0.0635(2) Uani 1 1 d . . .
O4 O 1.2954(16) 0.711(3) 0.2199(12) 0.24(2) Uani 0.50 1 d PD . .
O5 O 1.140(2) 0.6335(17) 0.2360(12) 0.148(14) Uani 0.50 1 d PD A .
N10 N 0.9513(8) 0.5776(7) 0.3366(3) 0.059(3) Uani 1 1 d . . .
C10 C 0.9823(11) 0.5002(10) 0.3079(5) 0.100(5) Uani 1 1 d . . .
H10A H 0.9295 0.4632 0.2986 0.151 Uiso 1 1 calc R . .
H10B H 1.0247 0.4627 0.3262 0.151 Uiso 1 1 calc R . .
H10C H 1.0132 0.5231 0.2798 0.151 Uiso 1 1 calc R . .
C11 C 0.912(2) 0.5452(15) 0.3781(9) 0.230(15) Uani 1 1 d . . .
H11A H 0.8569 0.5076 0.3715 0.276 Uiso 1 1 calc R . .
H11B H 0.8946 0.5959 0.3994 0.276 Uiso 1 1 calc R . .
C12 C 0.997(2) 0.482(2) 0.4008(10) 0.239(18) Uani 1 1 d . . .
H12A H 1.0068 0.4226 0.3845 0.287 Uiso 1 1 calc R . .
H12B H 0.9933 0.4727 0.4352 0.287 Uiso 1 1 calc R . .
C13 C 1.063(3) 0.554(3) 0.3865(9) 0.30(2) Uani 1 1 d . . .
H13A H 1.0842 0.5852 0.4154 0.358 Uiso 1 1 calc R . .
H13B H 1.1169 0.5236 0.3725 0.358 Uiso 1 1 calc R . .
C14 C 1.0318(13) 0.6275(14) 0.3522(8) 0.132(7) Uani 1 1 d . . .
H14A H 1.0165 0.6858 0.3680 0.158 Uiso 1 1 calc R . .
H14B H 1.0762 0.6382 0.3266 0.158 Uiso 1 1 calc R . .
C15 C 0.893(2) 0.6414(19) 0.3136(7) 0.206(14) Uani 1 1 d . . .
H15A H 0.8318 0.6126 0.3138 0.247 Uiso 1 1 calc R . .
H15B H 0.8888 0.6942 0.3352 0.247 Uiso 1 1 calc R . .
C16 C 0.9022(11) 0.6796(11) 0.2686(5) 0.097(5) Uani 1 1 d . . .
H16A H 0.9636 0.7076 0.2669 0.116 Uiso 1 1 calc R . .
H16B H 0.9016 0.6286 0.2458 0.116 Uiso 1 1 calc R . .
C17 C 0.8367(18) 0.748(2) 0.2517(9) 0.242(17) Uani 1 1 d . . .
H17A H 0.7754 0.7197 0.2532 0.291 Uiso 1 1 calc R . .
H17B H 0.8368 0.7985 0.2749 0.291 Uiso 1 1 calc R . .
C18 C 0.8446(16) 0.7870(16) 0.2083(8) 0.192(12) Uani 1 1 d . . .
H18A H 0.7921 0.8270 0.2026 0.288 Uiso 1 1 calc R . .
H18B H 0.8463 0.7390 0.1844 0.288 Uiso 1 1 calc R . .
H18C H 0.9010 0.8228 0.2069 0.288 Uiso 1 1 calc R . .
N20 N 1.4324(12) 0.4596(9) 0.1443(6) 0.113(5) Uani 1 1 d . . .
C20 C 1.4783(18) 0.5391(18) 0.1674(9) 0.192(12) Uani 1 1 d . . .
H20A H 1.4330 0.5868 0.1738 0.289 Uiso 1 1 calc R . .
H20B H 1.5256 0.5634 0.1465 0.289 Uiso 1 1 calc R . .
H20C H 1.5063 0.5193 0.1969 0.289 Uiso 1 1 calc R . .
N21 N 1.219(3) 0.8293(19) 0.2319(9) 0.114(10) Uani 0.50 1 d P . .
C21 C 0.8869(19) 1.007(2) 0.3844(9) 0.198(18) Uani 1 1 d . . .
H21A H 0.8371 1.0364 0.3662 0.237 Uiso 1 1 calc R . .
H21B H 0.8621 0.9772 0.4127 0.237 Uiso 1 1 calc R . .
C22 C 1.0644(18) 1.045(3) 0.1495(18) 0.30(3) Uani 1 1 d . . .
H22A H 1.0921 0.9942 0.1316 0.360 Uiso 1 1 calc R . .
H22B H 1.1120 1.0803 0.1663 0.360 Uiso 1 1 calc R . .
C23 C 0.982(3) 1.0130(16) 0.1830(8) 0.200(15) Uani 1 1 d . . .
H23A H 0.9744 1.0566 0.2093 0.240 Uiso 1 1 calc R . .
H23B H 0.9950 0.9518 0.1961 0.240 Uiso 1 1 calc R . .
C24 C 0.8935(16) 1.0107(13) 0.1509(6) 0.135(8) Uani 1 1 d . . .
H24A H 0.8673 0.9485 0.1489 0.162 Uiso 1 1 calc R . .
H24B H 0.8462 1.0536 0.1623 0.162 Uiso 1 1 calc R . .
C25 C 0.5795(16) 0.6398(19) 0.3167(9) 0.146(9) Uani 1 1 d . . .
H25A H 0.6367 0.6655 0.3296 0.176 Uiso 1 1 calc R . .
H25B H 0.5968 0.6036 0.2887 0.176 Uiso 1 1 calc R . .
C26 C 1.292(2) 0.4684(15) 0.1984(9) 0.194(14) Uani 1 1 d . . .
H26A H 1.2583 0.4905 0.1704 0.233 Uiso 1 1 calc R . .
H26B H 1.3174 0.5229 0.2141 0.233 Uiso 1 1 calc R . .
C27 C 1.217(2) 0.426(2) 0.2334(9) 0.220(15) Uani 1 1 d . . .
H27A H 1.1585 0.4579 0.2292 0.264 Uiso 1 1 calc R . .
H27B H 1.2079 0.3605 0.2255 0.264 Uiso 1 1 calc R . .
C28 C 1.242(2) 0.4324(17) 0.2754(8) 0.189(10) Uani 1 1 d . . .
H28A H 1.1967 0.4041 0.2958 0.284 Uiso 1 1 calc R . .
H28B H 1.2491 0.4970 0.2836 0.284 Uiso 1 1 calc R . .
H28C H 1.3012 0.4013 0.2794 0.284 Uiso 1 1 calc R . .
C100 C 1.217(2) 0.746(2) 0.1571(9) 0.22(5) Uiso 0.50 1 d PD . .
F101 F 1.302(2) 0.718(3) 0.1642(12) 0.208(16) Uani 0.50 1 d PD A .
F102 F 1.1991(18) 0.812(2) 0.1270(9) 0.169(12) Uani 0.50 1 d PD A .
F103 F 1.175(4) 0.672(3) 0.1404(10) 0.184(18) Uani 0.50 1 d PD A .
C200 C 1.190(3) 0.751(2) 0.1745(9) 0.125(15) Uiso 0.50 1 d PD A .
F201 F 1.213(5) 0.691(3) 0.144(2) 0.39(5) Uani 0.50 1 d PD A .
F202 F 1.226(4) 0.829(2) 0.1654(17) 0.39(4) Uani 0.50 1 d PD A .
F203 F 1.102(3) 0.763(4) 0.1714(15) 0.32(4) Uani 0.50 1 d PD A .

loop_
_atom_site_aniso_label
_atom_site_aniso_U_11
_atom_site_aniso_U_22
_atom_site_aniso_U_33
_atom_site_aniso_U_23
_atom_site_aniso_U_13
_atom_site_aniso_U_12
Pr1 0.0489(3) 0.0489(3) 0.0448(4) -0.0017(3) 0.0017(3) -0.0021(4)
I1 0.0814(6) 0.0476(4) 0.0582(4) -0.0022(3) -0.0044(4) -0.0023(5)
S1 0.088(7) 0.160(12) 0.176(12) 0.065(10) 0.011(8) 0.021(9)
O1 0.16(3) 0.10(3) 0.69(12) 0.17(4) -0.24(5) -0.08(2)
I2 0.0693(5) 0.0608(5) 0.0467(4) 0.0000(3) -0.0072(4) -0.0037(4)
S2 0.128(11) 0.124(10) 0.142(9) 0.014(8) -0.021(8) 0.003(9)
O2 0.058(15) 0.13(3) 0.43(7) 0.06(3) -0.08(3) -0.003(18)
I3 0.0676(5) 0.0501(4) 0.0728(5) -0.0079(4) 0.0086(5) -0.0028(4)
O4 0.14(3) 0.34(5) 0.24(3) -0.21(4) 0.11(3) -0.14(3)
O5 0.22(4) 0.076(19) 0.15(2) -0.023(17) 0.11(3) -0.01(2)
N10 0.075(8) 0.037(6) 0.064(6) -0.011(5) 0.010(6) 0.003(5)
C10 0.093(13) 0.096(13) 0.111(11) -0.042(9) 0.017(9) 0.028(9)
C11 0.37(4) 0.078(16) 0.24(3) -0.011(15) 0.25(3) -0.031(18)
C12 0.22(3) 0.24(4) 0.26(3) 0.18(3) 0.08(2) 0.08(3)
C13 0.47(7) 0.34(5) 0.089(18) 0.05(3) 0.02(3) 0.03(5)
C14 0.120(16) 0.121(16) 0.154(19) -0.047(14) -0.033(14) -0.029(13)
C15 0.31(3) 0.21(3) 0.093(14) -0.031(15) -0.015(17) 0.20(2)
C16 0.117(13) 0.101(13) 0.072(10) 0.014(9) -0.018(9) -0.014(10)
C17 0.26(3) 0.28(4) 0.19(2) 0.07(2) -0.04(2) 0.17(3)
C18 0.22(3) 0.17(2) 0.18(2) 0.11(2) -0.078(19) -0.04(2)
N20 0.152(15) 0.069(10) 0.119(12) 0.006(8) -0.061(11) -0.038(10)
C20 0.21(3) 0.15(2) 0.22(3) -0.031(19) -0.14(2) 0.02(2)
N21 0.16(3) 0.11(2) 0.068(16) -0.020(16) 0.027(19) -0.05(2)
C21 0.18(3) 0.25(4) 0.16(2) 0.07(2) -0.072(19) -0.16(3)
C22 0.079(18) 0.29(5) 0.53(7) 0.23(5) 0.00(3) -0.06(2)
C23 0.37(5) 0.082(16) 0.14(2) -0.011(14) -0.04(3) 0.09(2)
C24 0.21(2) 0.115(16) 0.083(12) 0.032(11) 0.079(14) -0.004(15)
C25 0.101(18) 0.19(3) 0.15(2) -0.050(18) -0.010(16) -0.020(18)
C26 0.30(4) 0.083(16) 0.20(2) -0.043(16) 0.08(3) -0.04(2)
C27 0.27(4) 0.26(3) 0.129(19) 0.06(2) -0.06(2) -0.09(3)
C28 0.23(3) 0.19(2) 0.147(19) -0.020(18) 0.01(2) 0.01(2)
F101 0.22(3) 0.19(3) 0.21(3) 0.02(3) 0.15(3) 0.02(3)
F102 0.15(2) 0.23(3) 0.13(2) 0.10(2) 0.003(16) 0.010(18)
F103 0.24(4) 0.20(3) 0.110(17) -0.03(2) 0.11(2) -0.09(3)
F201 0.40(11) 0.28(7) 0.49(9) 0.17(6) 0.30(8) 0.02(7)
F202 0.61(10) 0.17(4) 0.39(7) 0.19(4) -0.14(7) -0.22(5)
F203 0.35(6) 0.32(8) 0.28(5) 0.20(6) -0.19(5) -0.03(5)

loop_
_geom_bond_atom_site_label_1
_geom_bond_atom_site_label_2
_geom_bond_distance
_geom_bond_site_symmetry_2
_geom_bond_publ_flag
Pr1 I3 3.1125(11) . ?
Pr1 I3 3.1125(11) 7_556 ?
Pr1 I2 3.1188(8) . ?
Pr1 I2 3.1188(8) 7_556 ?
Pr1 I1 3.1514(11) . ?
Pr1 I1 3.1514(11) 7_556 ?
S1 C200 1.23(4) . ?
S1 F203 1.34(4) . ?
S1 S2 1.362(15) . ?
S1 N21 1.51(3) . ?
S1 O2 1.429(19) . ?
S1 O1 1.437(18) . ?
S1 N21 1.66(3) 8_775 ?
S1 C100 1.86(2) . ?
S1 O5 2.04(3) . ?
S1 F202 1.97(4) . ?
O1 O5 0.62(4) . ?
O1 S2 1.11(3) . ?
S2 O4 1.395(16) . ?
S2 O5 1.393(18) . ?
S2 N21 1.57(4) 8_775 ?
S2 N21 1.86(3) . ?
S2 C200 1.844(18) . ?
S2 O4 1.80(3) 8_775 ?
S2 S2 2.11(3) 8_775 ?
S2 C100 2.28(3) . ?
O2 F203 0.73(10) . ?
O2 C200 1.86(6) . ?
O4 O4 1.72(7) 8_775 ?
O4 F101 1.59(5) . ?
O4 S2 1.80(3) 8_775 ?
N10 C15 1.426(19) . ?
N10 C10 1.470(14) . ?
N10 C11 1.399(19) . ?
N10 C14 1.457(19) . ?
C11 C12 1.69(4) . ?
C12 C13 1.49(5) . ?
C13 C14 1.52(3) . ?
C15 C16 1.41(2) . ?
C16 C17 1.47(2) . ?
C17 C18 1.36(3) . ?
N20 C21 1.41(2) 2_744 ?
N20 C24 1.474(19) 5_565 ?
N20 C20 1.50(3) . ?
N20 C25 1.64(3) 8_765 ?
N21 N21 1.44(5) 8_775 ?
N21 S2 1.57(4) 8_775 ?
N21 S1 1.66(3) 8_775 ?
N21 C200 2.05(4) . ?
C21 N20 1.41(2) 4_575 ?
C21 C22 1.74(4) 8_775 ?
C22 C23 1.60(4) . ?
C22 C21 1.74(4) 8_775 ?
C23 C24 1.59(3) . ?
C24 N20 1.474(19) 5_465 ?
C25 C26 1.30(3) 8_675 ?
C25 N20 1.64(3) 8_675 ?
C26 C25 1.30(3) 8_765 ?
C26 C27 1.60(3) . ?
C27 C28 1.25(2) . ?
C100 F201 0.89(6) . ?
C100 C200 0.64(4) . ?
C100 F101 1.322(19) . ?
C100 F102 1.323(19) . ?
C100 F103 1.32(2) . ?
C100 F202 1.26(5) . ?
C100 F203 1.75(5) . ?
F101 F201 1.47(8) . ?
F101 C200 1.73(5) . ?
F102 F202 1.19(5) . ?
F102 C200 1.63(3) . ?
F103 F201 0.63(9) . ?
F103 C200 1.52(5) . ?
C200 F202 1.296(18) . ?
C200 F201 1.283(19) . ?
C200 F203 1.299(19) . ?
